data_4505207
loop_
_publ_author_name
'Said, Farouq F.'
'Ong, Tiow-Gan'
'Yap, Glenn P. A.'
'Richeson, Darrin'

_publ_section_title
;
 Strong and Weak Hydrogen-Bonding Interactions in the Structures
 ofN,N&#x2018;,N&#x2018;&#x2009;&#x2018;-Trisubstituted Guanidinium
 Chlorides and Bromides
;
_journal_issue 5
_journal_name_full 'Crystal Growth &amp; Design'
_journal_page_first 1881
_journal_paper_doi 10.1021/cg050172d
_journal_volume 5
_journal_year 2005
_chemical_formula_sum 'C15 H26 Cl N3'
_chemical_formula_weight 283.84
_chemical_name_systematic
; 
 ? 
;
_space_group_IT_number 41
_symmetry_cell_setting orthorhombic
_symmetry_space_group_name_Hall 'A 2 -2ab'
_symmetry_space_group_name_H-M 'A b a 2'
_atom_sites_solution_hydrogens geom
_atom_sites_solution_primary direct
_atom_sites_solution_secondary difmap
_audit_creation_method SHELXL-97
_cell_angle_alpha 90.00
_cell_angle_beta 90.00
_cell_angle_gamma 90.00
_cell_formula_units_Z 16
_cell_length_a 11.978(2)
_cell_length_b 37.836(6)
_cell_length_c 14.948(3)
_cell_measurement_reflns_used 54
_cell_measurement_temperature 203(2)
_cell_measurement_theta_max 28.29
_cell_measurement_theta_min 1.47
_cell_volume 6774(2)
_computing_cell_refinement 'SMART, Bruker (2000)'
_computing_data_collection 'SMART, Bruker (2000)'
_computing_data_reduction 'XPREP, Bruker (2000)'
_computing_molecular_graphics 'SHELXTL, Bruker (2000)'
_computing_publication_material 'SHELXTL, Bruker (2000)'
_computing_structure_refinement 'SHELXL-97 (Sheldrick, 1997)'
_computing_structure_solution 'SHELXS-97 (Sheldrick, 1990)'
_diffrn_ambient_temperature 203(2)
_diffrn_measured_fraction_theta_full 0.900
_diffrn_measured_fraction_theta_max 0.900
_diffrn_measurement_device_type 'CCD area detector'
_diffrn_measurement_method 'phi and omega scans'
_diffrn_radiation_monochromator graphite
_diffrn_radiation_source 'fine-focus sealed tube'
_diffrn_radiation_type MoK\a
_diffrn_radiation_wavelength 0.71073
_diffrn_reflns_av_R_equivalents 0.0608
_diffrn_reflns_av_sigmaI/netI 0.0909
_diffrn_reflns_limit_h_max 16
_diffrn_reflns_limit_h_min -15
_diffrn_reflns_limit_k_max 49
_diffrn_reflns_limit_k_min -49
_diffrn_reflns_limit_l_max 19
_diffrn_reflns_limit_l_min -17
_diffrn_reflns_number 16660
_diffrn_reflns_theta_full 28.94
_diffrn_reflns_theta_max 28.94
_diffrn_reflns_theta_min 2.01
_diffrn_standards_decay_% <1
_exptl_absorpt_coefficient_mu 0.219
_exptl_absorpt_correction_T_max 1.000000
_exptl_absorpt_correction_T_min 0.818012
_exptl_absorpt_correction_type multi-scan
_exptl_absorpt_process_details 'SADABS, Bruker (2000)'
_exptl_crystal_colour colorless
_exptl_crystal_density_diffrn 1.113
_exptl_crystal_density_method 'not measured'
_exptl_crystal_description plate
_exptl_crystal_F_000 2464
_exptl_crystal_size_max 0.40
_exptl_crystal_size_mid 0.20
_exptl_crystal_size_min 0.05
_refine_diff_density_max 0.334
_refine_diff_density_min -0.337
_refine_diff_density_rms 0.058
_refine_ls_abs_structure_details 'Flack H D (1983), Acta Cryst. A39, 876-881'
_refine_ls_abs_structure_Flack 0.27(12)
_refine_ls_extinction_method none
_refine_ls_goodness_of_fit_ref 1.067
_refine_ls_hydrogen_treatment constr
_refine_ls_matrix_type full
_refine_ls_number_parameters 343
_refine_ls_number_reflns 6869
_refine_ls_number_restraints 1
_refine_ls_restrained_S_all 1.067
_refine_ls_R_factor_all 0.1401
_refine_ls_R_factor_gt 0.0680
_refine_ls_shift/su_max 0.001
_refine_ls_shift/su_mean 0.000
_refine_ls_structure_factor_coef Fsqd
_refine_ls_weighting_details 'calc w=1/[\s^2^(Fo^2^)+(0.0900P)^2^+1.5494P] where P=(Fo^2^+2Fc^2^)/3'
_refine_ls_weighting_scheme calc
_refine_ls_wR_factor_gt 0.1612
_refine_ls_wR_factor_ref 0.1952
_reflns_number_gt 3986
_reflns_number_total 6869
_reflns_threshold_expression >2sigma(I)
_cod_data_source_file cg050172dsi20050622_111248.cif
_cod_data_source_block dr2086a
_cod_depositor_comments
;
The following automatic conversions were performed:

'_symmetry_cell_setting' value 'Orthorhombic' changed to
'orthorhombic' according to
/home/saulius/struct/CIF-dictionaries/cif_core.dic dictionary named
'cif_core.dic' version 2.4.1 from 2010-06-29.

Automatic conversion script
Id: cif_fix_values 1715 2011-07-08 13:25:40Z adriana 
;
_cod_original_cell_volume 6775(2)
_cod_original_sg_symbol_H-M Aba2
_cod_database_code 4505207

loop_
_symmetry_equiv_pos_as_xyz
'x, y, z'
'-x, -y, z'
'x+1/2, -y+1/2, z'
'-x+1/2, y+1/2, z'
'x, y+1/2, z+1/2'
'-x, -y+1/2, z+1/2'
'x+1/2, -y+1, z+1/2'
'-x+1/2, y+1, z+1/2'

loop_
_atom_site_label
_atom_site_type_symbol
_atom_site_fract_x
_atom_site_fract_y
_atom_site_fract_z
_atom_site_U_iso_or_equiv
_atom_site_adp_type
_atom_site_occupancy
_atom_site_symmetry_multiplicity
_atom_site_calc_flag
_atom_site_refinement_flags
Cl1 Cl 0.77145(12) 0.82559(4) 0.99949(9) 0.0371(3) Uani 1 1 d .
Cl2 Cl 0.21967(14) 0.92473(4) 0.60648(8) 0.0390(4) Uani 1 1 d .
N1 N 0.6898(3) 0.88093(10) 0.6623(3) 0.0308(10) Uani 1 1 d .
H1A H 0.6435 0.8743 0.6208 0.037 Uiso 1 1 calc R
N2 N 0.7066(4) 0.82459(12) 0.7125(3) 0.0351(11) Uani 1 1 d .
H2B H 0.7034 0.8195 0.6558 0.042 Uiso 1 1 calc R
N3 N 0.7185(4) 0.87032(13) 0.8160(3) 0.0326(11) Uani 1 1 d .
H3B H 0.7457 0.8553 0.8544 0.039 Uiso 1 1 calc R
N4 N 0.2970(3) 0.86961(10) 0.9435(3) 0.0287(10) Uani 1 1 d .
H4B H 0.3427 0.8769 0.9848 0.034 Uiso 1 1 calc R
N5 N 0.2719(4) 0.92600(12) 0.8940(4) 0.0365(13) Uani 1 1 d .
H5A H 0.2758 0.9312 0.9506 0.044 Uiso 1 1 calc R
N6 N 0.2640(4) 0.88048(14) 0.7910(4) 0.0331(12) Uani 1 1 d .
H6A H 0.2313 0.8949 0.7540 0.040 Uiso 1 1 calc R
C1 C 0.8587(4) 0.91735(13) 0.6538(4) 0.0321(12) Uani 1 1 d .
C2 C 0.9079(5) 0.95001(16) 0.6383(5) 0.0465(16) Uani 1 1 d .
H2A H 0.9861 0.9521 0.6397 0.056 Uiso 1 1 calc R
C3 C 0.8429(5) 0.97973(15) 0.6207(4) 0.0445(16) Uani 1 1 d .
H3A H 0.8769 1.0017 0.6100 0.053 Uiso 1 1 calc R
C4 C 0.7291(5) 0.97671(17) 0.6190(6) 0.0403(17) Uani 1 1 d .
H4A H 0.6861 0.9970 0.6081 0.048 Uiso 1 1 calc R
C5 C 0.6743(5) 0.94459(14) 0.6329(4) 0.0351(13) Uani 1 1 d .
C6 C 0.7439(4) 0.91507(18) 0.6518(5) 0.0280(16) Uani 1 1 d .
C7 C 0.9324(5) 0.88516(14) 0.6685(4) 0.0435(14) Uani 1 1 d .
H7A H 1.0101 0.8923 0.6688 0.065 Uiso 1 1 calc R
H7B H 0.9201 0.8682 0.6208 0.065 Uiso 1 1 calc R
H7C H 0.9140 0.8744 0.7255 0.065 Uiso 1 1 calc R
C8 C 0.5507(5) 0.94130(15) 0.6288(5) 0.0517(18) Uani 1 1 d .
H8A H 0.5182 0.9642 0.6155 0.078 Uiso 1 1 calc R
H8B H 0.5228 0.9329 0.6859 0.078 Uiso 1 1 calc R
H8C H 0.5304 0.9246 0.5822 0.078 Uiso 1 1 calc R
C9 C 0.7112(6) 0.79404(16) 0.7743(5) 0.0416(14) Uani 1 1 d .
H9A H 0.6948 0.8026 0.8355 0.050 Uiso 1 1 calc R
C10 C 0.6195(7) 0.76796(17) 0.7468(6) 0.068(2) Uani 1 1 d .
H10A H 0.6238 0.7470 0.7841 0.103 Uiso 1 1 calc R
H10B H 0.6296 0.7614 0.6846 0.103 Uiso 1 1 calc R
H10C H 0.5470 0.7790 0.7542 0.103 Uiso 1 1 calc R
C11 C 0.8248(6) 0.7779(2) 0.7742(6) 0.084(3) Uani 1 1 d .
H11A H 0.8797 0.7958 0.7896 0.125 Uiso 1 1 calc R
H11B H 0.8410 0.7686 0.7151 0.125 Uiso 1 1 calc R
H11C H 0.8276 0.7589 0.8177 0.125 Uiso 1 1 calc R
C12 C 0.6909(5) 0.90574(16) 0.8511(4) 0.0337(14) Uani 1 1 d .
H12A H 0.6701 0.9212 0.8004 0.040 Uiso 1 1 calc R
C13 C 0.5919(5) 0.90294(17) 0.9146(4) 0.0509(16) Uani 1 1 d .
H13A H 0.5281 0.8933 0.8828 0.076 Uiso 1 1 calc R
H13B H 0.5735 0.9262 0.9375 0.076 Uiso 1 1 calc R
H13C H 0.6109 0.8875 0.9641 0.076 Uiso 1 1 calc R
C14 C 0.7937(6) 0.92080(16) 0.8959(5) 0.0541(19) Uani 1 1 d .
H14A H 0.7768 0.9441 0.9195 0.081 Uiso 1 1 calc R
H14B H 0.8536 0.9226 0.8525 0.081 Uiso 1 1 calc R
H14C H 0.8165 0.9054 0.9444 0.081 Uiso 1 1 calc R
C15 C 0.7066(4) 0.85864(14) 0.7328(4) 0.0283(12) Uani 1 1 d .
C16 C 0.3225(5) 0.80687(15) 0.9728(4) 0.0373(13) Uani 1 1 d .
C17 C 0.2771(6) 0.77343(16) 0.9896(6) 0.0452(17) Uani 1 1 d .
H17A H 0.3241 0.7542 1.0021 0.054 Uiso 1 1 calc R
C18 C 0.1620(6) 0.76895(16) 0.9877(5) 0.0529(18) Uani 1 1 d .
H18A H 0.1316 0.7465 0.9989 0.064 Uiso 1 1 calc R
C19 C 0.0917(5) 0.79690(17) 0.9698(5) 0.0487(17) Uani 1 1 d .
H19A H 0.0141 0.7932 0.9681 0.058 Uiso 1 1 calc R
C20 C 0.1346(4) 0.83089(15) 0.9541(4) 0.0361(13) Uani 1 1 d .
C21 C 0.2495(4) 0.83509(18) 0.9553(5) 0.0266(16) Uani 1 1 d .
C22 C 0.4465(5) 0.81201(16) 0.9746(5) 0.0551(19) Uani 1 1 d .
H22A H 0.4827 0.7896 0.9865 0.083 Uiso 1 1 calc R
H22B H 0.4657 0.8287 1.0213 0.083 Uiso 1 1 calc R
H22C H 0.4713 0.8211 0.9172 0.083 Uiso 1 1 calc R
C23 C 0.0572(4) 0.86171(15) 0.9390(4) 0.0480(16) Uani 1 1 d .
H23A H 0.1008 0.8829 0.9278 0.072 Uiso 1 1 calc R
H23B H 0.0111 0.8652 0.9916 0.072 Uiso 1 1 calc R
H23C H 0.0099 0.8569 0.8877 0.072 Uiso 1 1 calc R
C24 C 0.2598(5) 0.95621(19) 0.8332(6) 0.0428(17) Uani 1 1 d .
H24A H 0.2737 0.9483 0.7711 0.051 Uiso 1 1 calc R
C25 C 0.3455(7) 0.98337(19) 0.8584(6) 0.072(3) Uani 1 1 d .
H25A H 0.4193 0.9729 0.8554 0.107 Uiso 1 1 calc R
H25B H 0.3313 0.9916 0.9189 0.107 Uiso 1 1 calc R
H25C H 0.3412 1.0032 0.8174 0.107 Uiso 1 1 calc R
C26 C 0.1438(6) 0.9700(2) 0.8399(7) 0.086(3) Uani 1 1 d .
H26A H 0.0913 0.9512 0.8268 0.129 Uiso 1 1 calc R
H26B H 0.1337 0.9891 0.7974 0.129 Uiso 1 1 calc R
H26C H 0.1308 0.9788 0.9000 0.129 Uiso 1 1 calc R
C27 C 0.2986(5) 0.84582(16) 0.7545(4) 0.0381(15) Uani 1 1 d .
H27A H 0.3203 0.8303 0.8048 0.046 Uiso 1 1 calc R
C28 C 0.3990(5) 0.85103(18) 0.6946(5) 0.0534(17) Uani 1 1 d .
H28A H 0.4211 0.8285 0.6692 0.080 Uiso 1 1 calc R
H28B H 0.4602 0.8607 0.7293 0.080 Uiso 1 1 calc R
H28C H 0.3800 0.8673 0.6467 0.080 Uiso 1 1 calc R
C29 C 0.2020(6) 0.82918(16) 0.7059(5) 0.057(2) Uani 1 1 d .
H29A H 0.1378 0.8281 0.7454 0.085 Uiso 1 1 calc R
H29B H 0.2221 0.8054 0.6874 0.085 Uiso 1 1 calc R
H29C H 0.1837 0.8432 0.6537 0.085 Uiso 1 1 calc R
C30 C 0.2777(4) 0.89183(15) 0.8744(4) 0.0291(12) Uani 1 1 d .

loop_
_atom_site_aniso_label
_atom_site_aniso_U_11
_atom_site_aniso_U_22
_atom_site_aniso_U_33
_atom_site_aniso_U_23
_atom_site_aniso_U_13
_atom_site_aniso_U_12
Cl1 0.0568(8) 0.0293(8) 0.0251(7) -0.0004(7) -0.0019(7) -0.0015(7)
Cl2 0.0612(9) 0.0291(8) 0.0267(8) -0.0025(7) 0.0006(7) 0.0020(7)
N1 0.038(2) 0.025(2) 0.030(2) 0.0014(19) -0.0078(19) -0.0052(19)
N2 0.060(3) 0.020(3) 0.025(3) 0.0047(19) 0.001(2) -0.003(2)
N3 0.054(3) 0.020(3) 0.024(3) 0.002(2) -0.003(2) 0.008(2)
N4 0.040(3) 0.021(2) 0.025(2) -0.0020(18) -0.0073(18) -0.0024(19)
N5 0.070(3) 0.020(3) 0.019(3) -0.004(2) -0.003(2) 0.001(2)
N6 0.055(3) 0.022(3) 0.022(3) -0.002(2) -0.003(2) 0.003(2)
C1 0.042(3) 0.026(3) 0.028(3) 0.000(2) 0.004(2) -0.005(2)
C2 0.050(4) 0.045(4) 0.044(4) 0.004(3) 0.002(3) -0.009(3)
C3 0.063(4) 0.029(3) 0.042(4) 0.006(3) -0.002(3) -0.012(3)
C4 0.063(4) 0.020(3) 0.038(5) 0.006(3) -0.005(3) 0.001(3)
C5 0.047(3) 0.029(3) 0.030(3) -0.002(2) -0.004(2) 0.003(3)
C6 0.047(3) 0.017(4) 0.020(4) 0.000(3) -0.002(2) -0.002(2)
C7 0.040(3) 0.041(3) 0.049(4) 0.003(3) 0.003(3) 0.004(3)
C8 0.049(4) 0.037(3) 0.069(5) 0.010(3) -0.008(3) 0.006(3)
C9 0.075(4) 0.025(3) 0.025(3) 0.001(3) 0.001(3) 0.003(3)
C10 0.120(7) 0.034(3) 0.052(5) 0.007(3) -0.001(4) -0.026(4)
C11 0.084(6) 0.098(7) 0.068(6) 0.041(5) 0.011(5) 0.034(5)
C12 0.051(4) 0.023(3) 0.026(3) 0.000(2) 0.002(2) 0.008(3)
C13 0.056(4) 0.051(4) 0.046(4) -0.007(3) 0.007(3) 0.008(3)
C14 0.077(5) 0.034(4) 0.052(5) -0.008(3) 0.000(4) -0.007(3)
C15 0.037(3) 0.021(3) 0.027(3) 0.004(2) 0.001(2) -0.002(2)
C16 0.049(3) 0.032(3) 0.031(3) 0.000(2) -0.002(2) 0.001(3)
C17 0.078(4) 0.020(3) 0.037(5) -0.004(3) -0.009(4) 0.005(3)
C18 0.074(5) 0.035(3) 0.051(5) -0.002(3) -0.002(4) -0.022(3)
C19 0.050(3) 0.047(4) 0.049(4) 0.002(3) -0.003(3) -0.018(3)
C20 0.039(3) 0.034(3) 0.035(3) -0.001(3) 0.002(2) -0.004(3)
C21 0.035(3) 0.021(4) 0.024(4) 0.000(4) -0.0014(19) 0.002(2)
C22 0.051(4) 0.048(4) 0.066(5) 0.006(3) -0.004(3) 0.017(3)
C23 0.035(3) 0.055(4) 0.053(4) 0.014(3) 0.002(3) 0.006(3)
C24 0.073(4) 0.027(3) 0.028(4) 0.003(3) -0.004(3) 0.001(3)
C25 0.103(7) 0.044(4) 0.068(6) 0.013(4) -0.014(4) -0.019(4)
C26 0.082(6) 0.082(6) 0.094(7) 0.046(6) -0.008(5) 0.016(5)
C27 0.058(4) 0.029(3) 0.027(3) -0.005(2) -0.001(2) 0.007(3)
C28 0.056(4) 0.056(4) 0.048(4) -0.006(3) 0.008(3) 0.016(3)
C29 0.085(5) 0.033(4) 0.052(5) -0.021(3) 0.002(4) -0.017(4)
C30 0.033(3) 0.026(3) 0.028(3) -0.002(2) -0.003(2) -0.004(3)

loop_
_atom_type_symbol
_atom_type_description
_atom_type_scat_dispersion_real
_atom_type_scat_dispersion_imag
_atom_type_scat_source
C C 0.0033 0.0016 'International Tables Vol C Tables 4.2.6.8 and 6.1.1.4'
H H 0.0000 0.0000 'International Tables Vol C Tables 4.2.6.8 and 6.1.1.4'
N N 0.0061 0.0033 'International Tables Vol C Tables 4.2.6.8 and 6.1.1.4'
Cl Cl 0.1484 0.1585 'International Tables Vol C Tables 4.2.6.8 and 6.1.1.4'

loop_
_geom_angle_atom_site_label_1
_geom_angle_atom_site_label_2
_geom_angle_atom_site_label_3
_geom_angle
C15 N1 C6 124.6(5)
C15 N2 C9 128.1(5)
C15 N3 C12 127.7(5)
C30 N4 C21 126.3(5)
C30 N5 C24 128.8(6)
C30 N6 C27 126.8(5)
C6 C1 C2 118.4(5)
C6 C1 C7 122.1(5)
C2 C1 C7 119.4(5)
C1 C2 C3 120.8(6)
C4 C3 C2 119.6(6)
C3 C4 C5 122.6(6)
C4 C5 C6 115.9(5)
C4 C5 C8 122.3(5)
C6 C5 C8 121.8(5)
C1 C6 C5 122.7(6)
C1 C6 N1 119.9(5)
C5 C6 N1 117.2(5)
N2 C9 C11 110.6(6)
N2 C9 C10 108.0(6)
C11 C9 C10 113.0(6)
N3 C12 C14 108.5(5)
N3 C12 C13 109.4(5)
C14 C12 C13 112.6(6)
N2 C15 N3 122.6(5)
N2 C15 N1 115.1(5)
N3 C15 N1 122.2(5)
C17 C16 C21 118.6(6)
C17 C16 C22 119.9(5)
C21 C16 C22 121.5(5)
C18 C17 C16 119.5(6)
C19 C18 C17 121.1(6)
C18 C19 C20 120.7(6)
C21 C20 C19 117.8(6)
C21 C20 C23 121.6(5)
C19 C20 C23 120.5(5)
C20 C21 C16 122.3(6)
C20 C21 N4 119.8(5)
C16 C21 N4 117.9(4)
N5 C24 C26 108.9(6)
N5 C24 C25 108.0(6)
C26 C24 C25 112.4(7)
N6 C27 C29 109.5(5)
N6 C27 C28 109.0(5)
C29 C27 C28 112.4(6)
N6 C30 N5 121.0(6)
N6 C30 N4 122.5(5)
N5 C30 N4 116.5(5)

loop_
_geom_bond_atom_site_label_1
_geom_bond_atom_site_label_2
_geom_bond_distance
N1 C15 1.365(7)
N1 C6 1.454(7)
N2 C15 1.323(7)
N2 C9 1.481(8)
N3 C15 1.328(7)
N3 C12 1.477(7)
N4 C30 1.351(7)
N4 C21 1.436(7)
N5 C30 1.327(7)
N5 C24 1.468(9)
N6 C30 1.329(8)
N6 C27 1.480(8)
C1 C6 1.378(7)
C1 C2 1.388(8)
C1 C7 1.520(7)
C2 C3 1.394(8)
C3 C4 1.367(8)
C4 C5 1.397(8)
C5 C6 1.422(8)
C5 C8 1.487(8)
C9 C11 1.491(9)
C9 C10 1.533(10)
C12 C14 1.512(9)
C12 C13 1.523(8)
C16 C17 1.400(8)
C16 C21 1.405(8)
C16 C22 1.498(8)
C17 C18 1.390(9)
C18 C19 1.378(9)
C19 C20 1.405(8)
C20 C21 1.385(7)
C20 C23 1.507(8)
C24 C26 1.488(9)
C24 C25 1.501(9)
C27 C29 1.504(8)
C27 C28 1.512(8)

loop_
_geom_hbond_atom_site_label_D
_geom_hbond_atom_site_label_H
_geom_hbond_atom_site_label_A
_geom_hbond_distance_DH
_geom_hbond_distance_HA
_geom_hbond_distance_DA
_geom_hbond_angle_DHA
_geom_hbond_site_symmetry_A
N1 H1A Cl1 0.87 2.78 3.244(5) 115.1 8_644
N2 H2B Cl1 0.87 2.37 3.195(5) 159.2 8_644
N3 H3B Cl1 0.87 2.46 3.284(5) 157.7 .
N4 H4B Cl2 0.87 2.67 3.213(5) 121.5 8_545
N5 H5A Cl2 0.87 2.34 3.178(5) 160.9 8_545
N6 H6A Cl2 0.87 2.48 3.270(6) 151.1 .

loop_
_geom_torsion_atom_site_label_1
_geom_torsion_atom_site_label_2
_geom_torsion_atom_site_label_3
_geom_torsion_atom_site_label_4
_geom_torsion
C6 C1 C2 C3 -0.3(9)
C7 C1 C2 C3 177.2(6)
C1 C2 C3 C4 0.3(10)
C2 C3 C4 C5 -1.1(11)
C3 C4 C5 C6 1.8(10)
C3 C4 C5 C8 -178.4(7)
C2 C1 C6 C5 1.2(10)
C7 C1 C6 C5 -176.3(6)
C2 C1 C6 N1 176.3(6)
C7 C1 C6 N1 -1.2(9)
C4 C5 C6 C1 -1.9(10)
C8 C5 C6 C1 178.4(6)
C4 C5 C6 N1 -177.1(6)
C8 C5 C6 N1 3.1(9)
C15 N1 C6 C1 55.2(9)
C15 N1 C6 C5 -129.5(6)
C15 N2 C9 C11 -104.2(7)
C15 N2 C9 C10 131.8(7)
C15 N3 C12 C14 -125.2(6)
C15 N3 C12 C13 111.6(6)
C9 N2 C15 N3 4.5(9)
C9 N2 C15 N1 -173.3(5)
C12 N3 C15 N2 -162.4(5)
C12 N3 C15 N1 15.3(9)
C6 N1 C15 N2 -143.5(5)
C6 N1 C15 N3 38.6(8)
C21 C16 C17 C18 0.7(10)
C22 C16 C17 C18 -180.0(7)
C16 C17 C18 C19 -0.2(11)
C17 C18 C19 C20 -0.9(11)
C18 C19 C20 C21 1.4(10)
C18 C19 C20 C23 -177.0(6)
C19 C20 C21 C16 -0.9(10)
C23 C20 C21 C16 177.5(6)
C19 C20 C21 N4 -177.3(6)
C23 C20 C21 N4 1.1(10)
C17 C16 C21 C20 -0.2(10)
C22 C16 C21 C20 -179.5(6)
C17 C16 C21 N4 176.3(7)
C22 C16 C21 N4 -3.0(10)
C30 N4 C21 C20 -54.8(9)
C30 N4 C21 C16 128.6(6)
C30 N5 C24 C26 106.0(8)
C30 N5 C24 C25 -131.7(7)
C30 N6 C27 C29 129.8(6)
C30 N6 C27 C28 -106.9(7)
C27 N6 C30 N5 161.4(5)
C27 N6 C30 N4 -19.2(9)
C24 N5 C30 N6 -5.2(9)
C24 N5 C30 N4 175.3(5)
C21 N4 C30 N6 -36.7(8)
C21 N4 C30 N5 142.7(5)
